data_1530027
loop_
_publ_author_name
'Grice, J.D.'
'Dunn, P.J.'

_publ_section_title
;
 Sclarite, a new mineral from Franklin, New Jersey, with essential
 octahedrally and tetrahedrally coordinated zinc: Description and
 structure refinement
;
_journal_name_full 'American Mineralogist'
_journal_page_first 1355
_journal_page_last 1359
_journal_volume 74
_journal_year 1989
_chemical_formula_sum 'C2 H10 Mg1.2 Mn0.4 O16 Zn5.4'
_chemical_name_systematic '(Zn2.4 Mg1.2 Mn0.4) Zn3 (C O3)2 (O H)10'
_space_group_IT_number 15
_symmetry_space_group_name_Hall '-A 2ya'
_symmetry_space_group_name_H-M 'A 1 2/a 1'
_cell_angle_alpha 90
_cell_angle_beta 95.49
_cell_angle_gamma 90
_cell_formula_units_Z 4
_cell_length_a 16.11
_cell_length_b 5.432
_cell_length_c 15.041
_cell_volume 1310.193
_citation_journal_id_ASTM AMMIAY
_cod_data_source_file Grice_AMMIAY_1989_1922.cif
_cod_data_source_block C2H10Mg1.2Mn0.4O16Zn5.4
_cod_original_sg_symbol_Hall '-C 2yc (z,y,-x)'
_cod_database_code 1530027

loop_
_symmetry_equiv_pos_as_xyz
x,y,z
-x+1/2,y,-z
-x,-y,-z
x-1/2,-y,z
x,y+1/2,z+1/2
-x+1/2,y+1/2,-z+1/2
-x,-y+1/2,-z+1/2
x-1/2,-y+1/2,z+1/2

loop_
_atom_site_label
_atom_site_type_symbol
_atom_site_fract_x
_atom_site_fract_y
_atom_site_fract_z
_atom_site_occupancy
_atom_site_U_iso_or_equiv
O5 O-2 0.2442 0.4702 0.1064 1 0.0
H5 H+1 0.313 0.048 0.162 1 0.0
O1 O-2 0.074 0.2491 0.4935 1 0.0
Zn3 Zn+2 0.0386 0.246 0.3615 1 0.0
O8 O-2 0.299 0.0848 0.2238 1 0.0
H4 H+1 0.285 0.112 0.41 1 0.0
H2 H+1 0.164 0.06 0.342 1 0.0
H3 H+1 0.07 0.472 0.078 1 0.0
Mn1 Mn+2 0.4097 0.2546 0.2796 0.1 0.0
Mn2 Mn+2 0.1851 0.2697 0.198 0.1 0.0
Mg1 Mg+2 0.4097 0.2546 0.2796 0.3 0.0
C1 C+4 0.3757 0.4185 0.477 1 0.0
O2 O-2 0.4759 0.0945 0.1752 1 0.0
O4 O-2 0.0675 0.4341 0.1445 1 0.0
H1 H+1 0.44 0.16 0.126 1 0.0
O7 O-2 0.3518 0.4306 0.3924 1 0.0
Zn4 Zn+2 0.25 0.2855 0 1 0.0
O6 O-2 0.3457 0.0704 0.0314 1 0.0
Mg2 Mg+2 0.1851 0.2697 0.198 0.3 0.0
O3 O-2 0.1197 0.0812 0.2901 1 0.0
Zn2 Zn+2 0.1851 0.2697 0.198 0.6 0.0
Zn1 Zn+2 0.4097 0.2546 0.2796 0.6 0.0
